data_7135763
loop_
_publ_author_name
'Wu, Haijian'
'Sun, Manman'
'Wang, Zhiming'
'Yang, Jianguo'
'Zhu, Gangguo'

_publ_section_title
;
 HFIP-promoted strain-release rearrangement/<i>N</i>-functionalization of
 azabicyclo[1.1.0]butanes with <i>para</i>-quinone methides for the
 synthesis of azetidines.
;
_journal_issue 39
_journal_name_full 'Chemical communications (Cambridge, England)'
_journal_page_first 9964
_journal_page_last 9968
_journal_paper_doi 10.1039/d6cc01195k
_journal_volume 62
_journal_year 2026
_chemical_absolute_configuration ad
_chemical_formula_moiety 'C37 H40 Br N O2'
_chemical_formula_sum 'C37 H40 Br N O2'
_chemical_formula_weight 610.61
_space_group_crystal_system monoclinic
_space_group_IT_number 7
_space_group_name_Hall 'P -2yc'
_space_group_name_H-M_alt 'P 1 c 1'
_atom_sites_solution_hydrogens mixed
_atom_sites_solution_primary dual
_audit_creation_date 2026-01-06
_audit_creation_method
;
Olex2 1.3
(compiled 2020.11.12 svn.r5f609507 for OlexSys, GUI svn.r6403)
;
_audit_update_record
;
2026-01-07 deposited with the CCDC.	2026-04-23 downloaded from the CCDC.
;
_cell_angle_alpha 90
_cell_angle_beta 98.77
_cell_angle_gamma 90
_cell_formula_units_Z 4
_cell_length_a 16.892
_cell_length_b 10.153
_cell_length_c 19.340
_cell_measurement_reflns_used 1948
_cell_measurement_temperature 296.15
_cell_measurement_theta_max 21.63
_cell_measurement_theta_min 2.35
_cell_volume 3278.117
_computing_cell_refinement 'SAINT V8.40B (?, 2016)'
_computing_data_reduction 'SAINT V8.40B (?, 2016)'
_computing_molecular_graphics 'Olex2 1.3 (Dolomanov et al., 2009)'
_computing_publication_material 'Olex2 1.3 (Dolomanov et al., 2009)'
_computing_structure_refinement 'XL  (Sheldrick, 2008)'
_computing_structure_solution 'SHELXT 2018/2 (Sheldrick, 2018)'
_diffrn_ambient_temperature 296.15
_diffrn_measured_fraction_theta_full 0.983
_diffrn_measured_fraction_theta_max 0.983
_diffrn_measurement_device_type 'CCD area detector'
_diffrn_measurement_method 'phi and omega scans'
_diffrn_radiation_monochromator graphite
_diffrn_radiation_type MoK\a
_diffrn_radiation_wavelength 0.71073
_diffrn_reflns_av_R_equivalents 0
_diffrn_reflns_av_unetI/netI 0.2551
_diffrn_reflns_Laue_measured_fraction_full 0.983
_diffrn_reflns_Laue_measured_fraction_max 0.983
_diffrn_reflns_number 5673
_diffrn_reflns_point_group_measured_fraction_full 0.492
_diffrn_reflns_point_group_measured_fraction_max 0.492
_diffrn_reflns_theta_full 24.999
_diffrn_reflns_theta_max 24.999
_diffrn_reflns_theta_min 2.006
_diffrn_source_current 30.0
_diffrn_source_power 1.5
_diffrn_source_voltage 50.0
_exptl_absorpt_coefficient_mu 1.286
_exptl_absorpt_correction_type multi-scan
_exptl_absorpt_process_details
;
TWINABS-2012/1 (Bruker,2012) was used for absorption correction.

Final HKLF 4 output contains 25847 reflections, Rint = 0.1694
 (5317 with I > 3sig(I), Rint = 0.1032)
;
_exptl_crystal_colour 'clear whiteish colourless'
_exptl_crystal_colour_lustre clear
_exptl_crystal_colour_modifier whiteish
_exptl_crystal_colour_primary colourless
_exptl_crystal_density_diffrn 1.237
_exptl_crystal_description block
_exptl_crystal_F_000 1280
_exptl_crystal_size_max 0.12
_exptl_crystal_size_mid 0.1
_exptl_crystal_size_min 0.08
_exptl_transmission_factor_max 0.864
_exptl_transmission_factor_min 0.864
_refine_diff_density_max 0.727
_refine_diff_density_min -0.873
_refine_diff_density_rms 0.178
_refine_ls_abs_structure_details
;
No quotients, so Flack parameter determined by classical intensity fit
;
_refine_ls_abs_structure_Flack 0.08(4)
_refine_ls_extinction_method none
_refine_ls_goodness_of_fit_ref 0.992
_refine_ls_hydrogen_treatment constr
_refine_ls_matrix_type full
_refine_ls_number_parameters 713
_refine_ls_number_reflns 5673
_refine_ls_number_restraints 544
_refine_ls_restrained_S_all 0.971
_refine_ls_R_factor_all 0.2907
_refine_ls_R_factor_gt 0.1236
_refine_ls_shift/su_max 0.001
_refine_ls_shift/su_mean 0.000
_refine_ls_structure_factor_coef Fsqd
_refine_ls_weighting_details 'w=1/[\s^2^(Fo^2^)+(0.0100P)^2^+50.0000P] where P=(Fo^2^+2Fc^2^)/3'
_refine_ls_weighting_scheme calc
_refine_ls_wR_factor_gt 0.2723
_refine_ls_wR_factor_ref 0.3323
_reflns_Friedel_coverage 0.000
_reflns_Friedel_fraction_full 0.000
_reflns_Friedel_fraction_max 0.000
_reflns_number_gt 2067
_reflns_number_total 5673
_reflns_threshold_expression 'I > 2\s(I)'
_cod_data_source_file d6cc01195k2.cif
_cod_data_source_block 1
_cod_depositor_comments 'Adding full bibliography for 7135763--7135765.cif.'
_cod_original_cell_volume 3278.0
_cod_database_code 7135763
_shelx_shelxl_version_number 2014/7
_shelx_space_group_comment
;
The symmetry employed for this shelxl refinement is uniquely defined
by the following loop, which should always be used as a source of
symmetry information in preference to the above space-group names.
They are only intended as comments.
;
_shelx_estimated_absorpt_t_max 0.904
_shelx_estimated_absorpt_t_min 0.861
_olex2_refinement_description
;
1. Fixed Uiso
 At 1.2 times of:
  All C(H) groups, All C(H,H) groups
 At 1.5 times of:
  All C(H,H,H) groups, All O(H) groups
2. Restrained distances
 O005-C006
 1.43 with sigma of 0.01
 C011-C00T
 1.49 with sigma of 0.01
3. Uiso/Uaniso restraints and constraints
All non-hydrogen atoms have similar U: within 2A with sigma of 0.01 and sigma
for terminal atoms of 0.02 within 2A
4.a Riding coordinates:
 O005(H005), O(H), C7(H7), C022(H02H,H02I,H02J), C028(H02K,H02L,H02M)
4.b Ternary CH refined with riding coordinates:
 C016(H016), C01T(H01Z)
4.c Secondary CH2 refined with riding coordinates:
 C004(H00A,H00B), C00A(H00I,H00L), C00C(H00C,H00D), C01F(H01R,H01S)
4.d Aromatic/amide H refined with riding coordinates:
 C009(H009), C00G(H00G), C00I(H00N), C00J(H00J), C00K(H00K), C00M(H00M),
 C00R(H00R), C010(H010), C018(H018), C01G(H01G), C01I(H01I), C01J(H01T),
 C026(H026), C00L(H00T), C00Y(H00Y), C01K(H01K), C01B(H01D), C029(H029),
 C00Z(H00Z), C00S(H00S), C02F(H02F), C01M(H01M), C01O(H01U), C01X(H1),
 C01Y(H01Y), C02E(H02N), C00B(H00U), C00V(H00V), C01P(H2), C01Z(H3), C2(H2A)
4.e Fitted hexagon refined as free rotating group:
 C01J(C00P,C026,C00L,C00Y,C7), C01L(C01B,C029,C00Z,C00S,C02F), C02E(C00F,C00B,
 C00V,C01P,C01Z)
4.f Idealised Me refined as rotating group:
 C00N(H00E,H00F,H00H), C00O(H00O,H00P,H00Q), C019(H01A,H01B,H01C), C01E(H01O,
 H01P,H01Q), C01R(H01V,H01W,H01X), C01S(H01E,H01F,H01H), C01V(H01J,H01L,H01N),
 C01W(H01,HA,HB), C027(H02A,H02B,H02C), C02A(H02D,H02E,H02G)
;
_olex2_submission_special_instructions 'No special instructions were received'

loop_
_space_group_symop_operation_xyz
'x, y, z'
'x, -y, z+1/2'

loop_
_atom_site_label
_atom_site_type_symbol
_atom_site_fract_x
_atom_site_fract_y
_atom_site_fract_z
_atom_site_U_iso_or_equiv
_atom_site_adp_type
_atom_site_occupancy
_atom_site_site_symmetry_order
_atom_site_calc_flag
_atom_site_refinement_flags_posn
_atom_site_refinement_flags_adp
_atom_site_refinement_flags_occupancy
_atom_site_disorder_assembly
_atom_site_disorder_group
Br01 Br 0.61812(19) 0.2234(4) 0.23978(17) 0.1044(12) Uani 1 1 d . U . . .
Br02 Br 0.3091(2) 0.7326(5) 0.1942(2) 0.154(2) Uani 1 1 d . U . . .
C003 C 0.6580(16) 0.322(2) 0.3211(12) 0.062(4) Uani 1 1 d . U . . .
C004 C 0.7311(15) 0.340(2) 0.5919(11) 0.059(4) Uani 1 1 d . U . . .
H00A H 0.7780 0.3043 0.5753 0.070 Uiso 1 1 calc R U . . .
H00B H 0.6855 0.2825 0.5787 0.070 Uiso 1 1 calc R U . . .
O005 O 0.2256(10) 1.5586(14) 0.4108(9) 0.068(4) Uani 1 1 d D U . . .
H005 H 0.1924 1.5966 0.3823 0.101 Uiso 1 1 d R U . . .
C006 C 0.2077(14) 1.4201(17) 0.4123(13) 0.062(4) Uani 1 1 d D U . . .
C007 C 0.7086(14) 0.942(2) 0.4811(14) 0.067(4) Uani 1 1 d . U . . .
O008 O 0.8724(10) 0.3834(19) 0.7466(9) 0.083(5) Uani 1 1 d . U . . .
C009 C 0.9176(16) 0.129(3) 0.7245(13) 0.069(4) Uani 1 1 d . U . . .
H009 H 0.9572 0.1879 0.7437 0.082 Uiso 1 1 calc R U . . .
C00A C 0.1850(15) 0.813(2) 0.5136(12) 0.064(4) Uani 1 1 d . U . . .
H00I H 0.2300 0.7548 0.5109 0.076 Uiso 1 1 calc R U . . .
H00L H 0.1371 0.7827 0.4837 0.076 Uiso 1 1 calc R U . . .
C00C C 0.7565(15) 0.517(2) 0.6439(12) 0.058(4) Uani 1 1 d . U . . .
H00C H 0.7271 0.5818 0.6666 0.070 Uiso 1 1 calc R U . . .
H00D H 0.8120 0.5429 0.6455 0.070 Uiso 1 1 calc R U . . .
O O 0.6951(10) 1.0722(16) 0.4709(10) 0.082(5) Uani 1 1 d . U . . .
H H 0.6714 1.0808 0.4309 0.123 Uiso 1 1 d R U . . .
N00E N 0.2035(11) 0.958(2) 0.5050(10) 0.063(4) Uani 1 1 d . U . . .
C00G C 0.7673(15) 0.428(2) 0.3962(12) 0.058(4) Uani 1 1 d . U . . .
H00G H 0.8200 0.4578 0.4022 0.070 Uiso 1 1 calc R U . . .
C00H C 0.1337(14) 1.371(3) 0.3871(12) 0.064(4) Uani 1 1 d . U . . .
C00I C 0.1617(16) 0.903(3) 0.3200(13) 0.072(5) Uani 1 1 d . U . . .
H00N H 0.1068 0.9153 0.3170 0.087 Uiso 1 1 calc R U . . .
C00J C 0.9391(16) -0.001(3) 0.7174(14) 0.078(5) Uani 1 1 d . U . . .
H00J H 0.9911 -0.0316 0.7304 0.094 Uiso 1 1 calc R U . . .
C00K C 0.7370(15) 0.363(2) 0.3359(13) 0.060(4) Uani 1 1 d . U . . .
H00K H 0.7709 0.3456 0.3035 0.072 Uiso 1 1 calc R U . . .
C00M C 0.6666(13) 0.730(2) 0.5124(12) 0.056(4) Uani 1 1 d . U . . .
H00M H 0.6272 0.6737 0.5242 0.067 Uiso 1 1 calc R U . . .
C00N C 0.8127(16) 1.030(2) 0.3653(16) 0.083(7) Uani 1 1 d . U . . .
H00E H 0.8534 1.0768 0.3457 0.125 Uiso 1 1 calc R U . . .
H00F H 0.7690 1.0886 0.3695 0.125 Uiso 1 1 calc R U . . .
H00H H 0.7937 0.9577 0.3354 0.125 Uiso 1 1 calc R U . . .
C00O C 0.0364(16) 1.553(3) 0.3901(14) 0.084(7) Uani 1 1 d . U . . .
H00O H -0.0152 1.5844 0.3690 0.126 Uiso 1 1 calc R U . . .
H00P H 0.0742 1.6238 0.3943 0.126 Uiso 1 1 calc R U . . .
H00Q H 0.0328 1.5178 0.4357 0.126 Uiso 1 1 calc R U . . .
C00Q C 0.5601(15) 0.920(2) 0.5014(15) 0.068(4) Uani 1 1 d . U . . .
C00R C 0.1230(14) 1.233(2) 0.4000(12) 0.059(4) Uani 1 1 d . U . . .
H00R H 0.0732 1.1950 0.3855 0.070 Uiso 1 1 calc R U . . .
C00T C 0.8414(14) 0.178(2) 0.7052(13) 0.064(4) Uani 1 1 d D U . . .
C00U C 0.2723(14) 1.352(2) 0.4476(13) 0.060(4) Uani 1 1 d . U . . .
C00W C 0.6480(14) 0.859(2) 0.4990(14) 0.063(4) Uani 1 1 d . U . . .
C00X C 0.7458(15) 0.370(2) 0.6700(12) 0.063(3) Uani 1 1 d . U . . .
C010 C 0.6082(15) 0.346(2) 0.3679(12) 0.062(4) Uani 1 1 d . U . . .
H010 H 0.5550 0.3194 0.3586 0.075 Uiso 1 1 calc R U . . .
C011 C 0.8214(15) 0.321(2) 0.7080(13) 0.065(4) Uani 1 1 d D U . . .
C012 C 0.7399(14) 0.680(2) 0.5091(13) 0.058(4) Uani 1 1 d . U . . .
N014 N 0.7146(11) 0.4768(18) 0.5696(10) 0.059(3) Uani 1 1 d . U . . .
C015 C 0.0638(16) 1.445(3) 0.3447(15) 0.076(5) Uani 1 1 d . U . . .
C016 C 0.7553(15) 0.528(2) 0.5128(12) 0.056(4) Uani 1 1 d . U . . .
H016 H 0.8130 0.5111 0.5234 0.067 Uiso 1 1 calc R U . . .
C017 C 0.1716(15) 0.848(3) 0.5924(14) 0.073(4) Uani 1 1 d . U . . .
C018 C 0.2849(15) 0.907(3) 0.3860(14) 0.075(5) Uani 1 1 d . U . . .
H018 H 0.3168 0.9252 0.4284 0.090 Uiso 1 1 calc R U . . .
C019 C 0.9220(14) 0.888(3) 0.4356(17) 0.091(7) Uani 1 1 d . U . . .
H01A H 0.9369 0.8395 0.4783 0.136 Uiso 1 1 calc R U . . .
H01B H 0.9660 0.9421 0.4270 0.136 Uiso 1 1 calc R U . . .
H01C H 0.9085 0.8274 0.3975 0.136 Uiso 1 1 calc R U . . .
C01A C 0.1821(14) 1.159(2) 0.4320(12) 0.056(4) Uani 1 1 d . U . . .
C01C C 0.8498(15) 0.975(2) 0.4421(15) 0.069(4) Uani 1 1 d . U . . .
C01D C 0.7198(15) 0.452(2) 0.4501(13) 0.060(4) Uani 1 1 d . U . . .
C01E C 0.3897(16) 1.470(3) 0.4192(14) 0.075(7) Uani 1 1 d . U . . .
H01O H 0.3749 1.4260 0.3752 0.113 Uiso 1 1 calc R U . . .
H01P H 0.4469 1.4700 0.4315 0.113 Uiso 1 1 calc R U . . .
H01Q H 0.3706 1.5593 0.4154 0.113 Uiso 1 1 calc R U . . .
C01F C 0.1643(16) 0.983(3) 0.5624(13) 0.069(4) Uani 1 1 d . U . . .
H01R H 0.1089 1.0085 0.5484 0.083 Uiso 1 1 calc R U . . .
H01S H 0.1918 1.0478 0.5940 0.083 Uiso 1 1 calc R U . . .
C01G C 0.8766(15) -0.079(3) 0.6896(13) 0.077(5) Uani 1 1 d . U . . .
H01G H 0.8889 -0.1682 0.6860 0.092 Uiso 1 1 calc R U . . .
C01H C 0.3533(15) 1.400(3) 0.4743(14) 0.067(4) Uani 1 1 d . U . . .
C01I C 0.7999(15) 0.751(2) 0.4873(13) 0.065(4) Uani 1 1 d . U . . .
H01I H 0.8493 0.7135 0.4835 0.077 Uiso 1 1 calc R U . . .
C01J C 0.1406(8) 0.5485(17) 0.5835(10) 0.081(5) Uani 1 1 d G U . . .
H01T H 0.1919 0.5818 0.5832 0.097 Uiso 1 1 calc R U . . .
C00P C 0.0775(11) 0.6337(13) 0.5891(10) 0.078(4) Uani 1 1 d G U . . .
C026 C 0.0009(9) 0.5839(17) 0.5896(10) 0.083(5) Uani 1 1 d G U . . .
H026 H -0.0413 0.6409 0.5934 0.100 Uiso 1 1 calc R U . . .
C00L C -0.0125(8) 0.4490(18) 0.5845(10) 0.079(5) Uani 1 1 d G U . . .
H00T H -0.0637 0.4156 0.5848 0.095 Uiso 1 1 calc R U . . .
C00Y C 0.0506(11) 0.3638(13) 0.5789(10) 0.080(5) Uani 1 1 d G U . . .
H00Y H 0.0416 0.2735 0.5754 0.096 Uiso 1 1 calc R U . . .
C7 C 0.1272(9) 0.4136(16) 0.5784(10) 0.083(5) Uani 1 1 d G U . . .
H7 H 0.1596 0.3549 0.5627 0.100 Uiso 1 1 d R U . . .
C01K C 0.7796(15) 0.091(3) 0.6709(13) 0.069(5) Uani 1 1 d . U . . .
H01K H 0.7292 0.1235 0.6525 0.083 Uiso 1 1 calc R U . . .
C01L C 0.6755(9) 0.354(2) 0.7084(8) 0.074(4) Uani 1 1 d G U . . .
C01B C 0.5993(11) 0.3873(19) 0.6753(7) 0.088(5) Uani 1 1 d G U . . .
H01D H 0.5922 0.4191 0.6297 0.106 Uiso 1 1 calc R U . . .
C029 C 0.5338(8) 0.3735(19) 0.7103(9) 0.093(5) Uani 1 1 d G U . . .
H029 H 0.4829 0.3960 0.6881 0.112 Uiso 1 1 calc R U . . .
C00Z C 0.5444(9) 0.326(2) 0.7785(9) 0.089(5) Uani 1 1 d G U . . .
H00Z H 0.5006 0.3166 0.8019 0.107 Uiso 1 1 calc R U . . .
C00S C 0.6206(11) 0.2922(19) 0.8116(7) 0.087(5) Uani 1 1 d G U . . .
H00S H 0.6277 0.2603 0.8573 0.105 Uiso 1 1 calc R U . . .
C02F C 0.6861(9) 0.3060(19) 0.7766(8) 0.080(5) Uani 1 1 d G U . . .
H02F H 0.7371 0.2834 0.7988 0.097 Uiso 1 1 calc R U . . .
C01M C 0.7990(16) -0.047(3) 0.6663(13) 0.073(5) Uani 1 1 d . U . . .
H01M H 0.7609 -0.1089 0.6487 0.088 Uiso 1 1 calc R U . . .
O01N O 0.0403(13) 0.852(2) 0.6217(14) 0.123(7) Uani 1 1 d . U . . .
C01O C 0.2562(13) 1.206(2) 0.4590(12) 0.060(4) Uani 1 1 d . U . . .
H01U H 0.2952 1.1516 0.4834 0.072 Uiso 1 1 calc R U . . .
C01Q C 0.2056(15) 0.939(3) 0.3782(13) 0.066(4) Uani 1 1 d . U . . .
C01R C 0.3533(15) 1.506(3) 0.5354(14) 0.076(7) Uani 1 1 d . U . . .
H01V H 0.3121 1.5699 0.5218 0.114 Uiso 1 1 calc R U . . .
H01W H 0.4044 1.5488 0.5441 0.114 Uiso 1 1 calc R U . . .
H01X H 0.3433 1.4618 0.5772 0.114 Uiso 1 1 calc R U . . .
C01S C 0.5046(14) 0.809(2) 0.5231(16) 0.081(7) Uani 1 1 d . U . . .
H01E H 0.4993 0.7402 0.4887 0.122 Uiso 1 1 calc R U . . .
H01F H 0.4528 0.8451 0.5264 0.122 Uiso 1 1 calc R U . . .
H01H H 0.5277 0.7736 0.5677 0.122 Uiso 1 1 calc R U . . .
C01T C 0.1734(15) 1.007(2) 0.4382(13) 0.059(4) Uani 1 1 d . U . . .
H01Z H 0.1157 0.9897 0.4312 0.071 Uiso 1 1 calc R U . . .
C01U C 0.2692(17) 0.814(3) 0.2761(16) 0.090(5) Uani 1 1 d . U . . .
C01V C 0.5215(17) 0.974(3) 0.4337(16) 0.087(7) Uani 1 1 d . U . . .
H01J H 0.5470 1.0550 0.4244 0.131 Uiso 1 1 calc R U . . .
H01L H 0.4658 0.9894 0.4354 0.131 Uiso 1 1 calc R U . . .
H01N H 0.5266 0.9117 0.3971 0.131 Uiso 1 1 calc R U . . .
C01W C -0.0075(14) 1.368(3) 0.3196(14) 0.088(7) Uani 1 1 d . U . . .
H01 H -0.0500 1.4262 0.3003 0.132 Uiso 1 1 calc R U . . .
HA H -0.0234 1.3197 0.3579 0.132 Uiso 1 1 calc R U . . .
HB H 0.0039 1.3078 0.2842 0.132 Uiso 1 1 calc R U . . .
C01X C 0.3196(17) 0.848(3) 0.3345(15) 0.084(5) Uani 1 1 d . U . . .
H1 H 0.3745 0.8332 0.3393 0.101 Uiso 1 1 calc R U . . .
C01Y C 0.6382(15) 0.413(2) 0.4330(13) 0.063(4) Uani 1 1 d . U . . .
H01Y H 0.6030 0.4315 0.4644 0.075 Uiso 1 1 calc R U . . .
C020 C 0.7835(15) 0.888(2) 0.4704(14) 0.067(4) Uani 1 1 d . U . . .
C021 C 0.0938(15) 0.772(3) 0.6031(14) 0.077(4) Uani 1 1 d . U . . .
C022 C 0.0903(16) 1.513(3) 0.2825(12) 0.079(7) Uani 1 1 d . U . . .
H02H H 0.1474 1.5059 0.2856 0.119 Uiso 1 1 d R U . . .
H02I H 0.0752 1.6039 0.2824 0.119 Uiso 1 1 d R U . . .
H02J H 0.0651 1.4718 0.2400 0.119 Uiso 1 1 d R U . . .
C027 C 0.8802(17) 1.083(3) 0.4916(15) 0.090(7) Uani 1 1 d . U . . .
H02A H 0.8727 1.0592 0.5382 0.135 Uiso 1 1 calc R U . . .
H02B H 0.8513 1.1626 0.4780 0.135 Uiso 1 1 calc R U . . .
H02C H 0.9362 1.0967 0.4903 0.135 Uiso 1 1 calc R U . . .
C028 C 0.4189(15) 1.307(3) 0.5031(17) 0.093(8) Uani 1 1 d . U . . .
H02K H 0.4072 1.2689 0.5460 0.140 Uiso 1 1 d R U . . .
H02L H 0.4687 1.3535 0.5120 0.140 Uiso 1 1 d R U . . .
H02M H 0.4227 1.2379 0.4698 0.140 Uiso 1 1 d R U . . .
C02A C 0.5672(16) 1.023(2) 0.5614(14) 0.074(7) Uani 1 1 d . U . . .
H02D H 0.5936 0.9837 0.6039 0.111 Uiso 1 1 calc R U . . .
H02E H 0.5146 1.0516 0.5678 0.111 Uiso 1 1 calc R U . . .
H02G H 0.5977 1.0971 0.5495 0.111 Uiso 1 1 calc R U . . .
C02E C 0.3193(12) 0.845(2) 0.6323(9) 0.100(5) Uani 1 1 d G U . . .
H02N H 0.3289 0.8634 0.5872 0.120 Uiso 1 1 calc R U . . .
C00F C 0.2412(10) 0.831(2) 0.6456(9) 0.086(4) Uani 1 1 d G U . . .
C00B C 0.2270(9) 0.803(2) 0.7130(11) 0.095(5) Uani 1 1 d G U . . .
H00U H 0.1747 0.7934 0.7219 0.115 Uiso 1 1 calc R U . . .
C00V C 0.2908(12) 0.790(2) 0.7672(8) 0.104(6) Uani 1 1 d G U . . .
H00V H 0.2813 0.7718 0.8123 0.125 Uiso 1 1 calc R U . . .
C01P C 0.3689(10) 0.805(2) 0.7538(10) 0.108(6) Uani 1 1 d G U . . .
H2 H 0.4117 0.7960 0.7900 0.130 Uiso 1 1 calc R U . . .
C01Z C 0.3832(9) 0.832(2) 0.6864(11) 0.107(6) Uani 1 1 d G U . . .
H3 H 0.4354 0.8418 0.6775 0.129 Uiso 1 1 calc R U . . .
C2 C 0.1892(16) 0.844(3) 0.2594(15) 0.084(5) Uani 1 1 d . U . . .
H2A H 0.1578 0.8294 0.2162 0.101 Uiso 1 1 calc R U . . .

loop_
_atom_site_aniso_label
_atom_site_aniso_U_11
_atom_site_aniso_U_22
_atom_site_aniso_U_33
_atom_site_aniso_U_23
_atom_site_aniso_U_13
_atom_site_aniso_U_12
Br01 0.115(3) 0.115(3) 0.086(2) -0.036(2) 0.023(2) -0.016(2)
Br02 0.122(3) 0.218(5) 0.123(3) -0.084(3) 0.025(3) 0.029(3)
C003 0.081(8) 0.052(8) 0.053(8) -0.011(7) 0.015(8) 0.000(8)
C004 0.073(8) 0.052(8) 0.054(8) 0.000(7) 0.017(7) 0.000(8)
O005 0.070(10) 0.062(10) 0.067(10) 0.002(9) -0.003(8) -0.002(8)
C006 0.053(7) 0.069(8) 0.062(8) 0.001(7) 0.001(7) 0.004(7)
C007 0.065(8) 0.049(7) 0.093(9) 0.009(7) 0.034(7) -0.002(7)
O008 0.070(10) 0.095(12) 0.074(11) -0.008(10) -0.018(9) -0.014(10)
C009 0.069(9) 0.077(9) 0.057(9) -0.001(9) 0.002(8) -0.006(9)
C00A 0.067(8) 0.064(8) 0.064(8) 0.008(8) 0.020(7) 0.011(8)
C00C 0.071(8) 0.053(8) 0.052(8) -0.010(7) 0.011(7) 0.001(8)
O 0.085(11) 0.047(9) 0.120(13) 0.026(9) 0.031(10) 0.001(9)
N00E 0.066(7) 0.064(7) 0.059(7) 0.006(7) 0.015(6) 0.011(7)
C00G 0.068(9) 0.048(8) 0.062(9) 0.010(7) 0.019(8) -0.002(8)
C00H 0.055(7) 0.078(8) 0.057(8) -0.008(7) 0.005(7) 0.013(7)
C00I 0.062(9) 0.085(10) 0.073(9) -0.019(8) 0.016(8) 0.002(8)
C00J 0.075(10) 0.088(10) 0.068(9) -0.006(9) 0.000(9) 0.002(9)
C00K 0.074(9) 0.050(9) 0.059(9) 0.002(8) 0.023(8) 0.000(8)
C00M 0.053(8) 0.047(8) 0.075(8) 0.014(7) 0.035(7) 0.000(7)
C00N 0.090(15) 0.049(14) 0.118(17) 0.028(13) 0.039(14) 0.008(12)
C00O 0.079(14) 0.094(16) 0.077(15) -0.030(13) 0.001(13) 0.026(13)
C00Q 0.068(9) 0.041(8) 0.101(10) 0.002(8) 0.033(8) 0.001(8)
C00R 0.048(8) 0.070(8) 0.058(8) -0.004(8) 0.005(7) 0.011(8)
C00T 0.066(8) 0.070(8) 0.058(8) 0.003(7) 0.011(7) -0.007(7)
C00U 0.050(7) 0.061(8) 0.067(8) -0.001(7) 0.004(7) 0.007(7)
C00W 0.061(7) 0.047(7) 0.090(8) 0.010(7) 0.040(7) 0.000(7)
C00X 0.073(7) 0.062(7) 0.052(7) -0.005(6) 0.004(6) -0.005(6)
C010 0.078(9) 0.052(8) 0.062(9) 0.000(8) 0.027(8) -0.003(8)
C011 0.068(8) 0.070(8) 0.056(8) -0.004(7) 0.008(7) -0.011(8)
C012 0.058(7) 0.047(7) 0.073(7) 0.013(7) 0.025(7) 0.002(6)
N014 0.070(7) 0.051(7) 0.057(7) 0.001(6) 0.017(6) 0.003(6)
C015 0.065(9) 0.093(10) 0.069(9) -0.012(9) 0.003(8) 0.015(8)
C016 0.058(7) 0.048(7) 0.064(7) 0.012(6) 0.019(6) 0.003(6)
C017 0.069(7) 0.077(7) 0.076(7) 0.004(7) 0.024(6) 0.009(7)
C018 0.065(9) 0.083(10) 0.074(9) -0.026(8) 0.002(8) 0.002(9)
C019 0.066(13) 0.073(15) 0.146(18) 0.005(14) 0.059(13) -0.016(12)
C01A 0.048(7) 0.062(7) 0.056(7) -0.007(7) 0.000(6) 0.011(7)
C01C 0.067(9) 0.054(9) 0.095(10) 0.012(8) 0.042(8) -0.003(8)
C01D 0.070(8) 0.049(7) 0.062(7) 0.013(7) 0.012(7) 0.001(7)
C01E 0.070(14) 0.087(16) 0.068(14) 0.001(13) 0.005(12) 0.008(13)
C01F 0.073(8) 0.070(8) 0.066(9) 0.003(8) 0.012(8) 0.008(8)
C01G 0.072(10) 0.085(10) 0.072(10) -0.007(9) 0.007(9) 0.004(9)
C01H 0.057(8) 0.070(9) 0.075(9) 0.000(8) 0.009(8) 0.006(8)
C01I 0.062(8) 0.051(8) 0.086(9) 0.009(8) 0.031(7) 0.004(7)
C01J 0.076(9) 0.085(10) 0.089(9) 0.017(9) 0.034(9) -0.001(9)
C00P 0.071(8) 0.083(8) 0.087(8) 0.010(8) 0.039(8) 0.002(8)
C026 0.074(9) 0.090(10) 0.089(9) 0.003(9) 0.026(9) 0.000(9)
C00L 0.078(10) 0.089(10) 0.076(10) 0.008(10) 0.028(9) -0.001(9)
C00Y 0.085(10) 0.084(10) 0.074(9) 0.010(9) 0.025(9) -0.002(9)
C7 0.087(10) 0.085(10) 0.082(10) 0.013(10) 0.025(9) -0.004(9)
C01K 0.068(9) 0.075(9) 0.064(9) 0.000(8) 0.011(8) -0.004(8)
C01L 0.081(8) 0.086(9) 0.054(7) 0.003(7) 0.005(7) -0.014(8)
C01B 0.093(10) 0.105(11) 0.066(9) 0.001(9) 0.010(8) -0.021(10)
C029 0.096(10) 0.117(11) 0.067(9) 0.005(9) 0.015(9) -0.022(10)
C00Z 0.094(10) 0.115(11) 0.062(9) 0.000(9) 0.025(9) -0.027(10)
C00S 0.094(10) 0.107(11) 0.066(9) -0.004(9) 0.030(9) -0.021(10)
C02F 0.083(9) 0.099(10) 0.062(9) -0.001(9) 0.019(8) -0.022(9)
C01M 0.069(9) 0.082(10) 0.070(10) -0.006(9) 0.016(9) -0.001(9)
O01N 0.122(14) 0.088(13) 0.177(16) 0.014(13) 0.077(13) 0.012(12)
C01O 0.050(8) 0.056(8) 0.070(8) 0.001(8) -0.002(7) 0.012(8)
C01Q 0.060(8) 0.074(8) 0.065(8) -0.016(7) 0.011(7) 0.003(7)
C01R 0.070(14) 0.082(15) 0.078(15) 0.002(13) 0.020(13) 0.011(13)
C01S 0.065(13) 0.062(14) 0.127(17) -0.032(13) 0.048(13) -0.025(12)
C01T 0.055(7) 0.067(7) 0.056(7) -0.003(7) 0.011(7) 0.008(7)
C01U 0.076(9) 0.109(10) 0.088(9) -0.025(9) 0.015(8) 0.004(9)
C01V 0.086(15) 0.061(15) 0.113(17) 0.009(14) 0.010(14) 0.016(13)
C01W 0.055(13) 0.118(17) 0.080(15) -0.018(14) -0.030(12) 0.016(14)
C01X 0.069(9) 0.097(10) 0.086(10) -0.021(9) 0.012(8) 0.004(9)
C01Y 0.073(9) 0.054(8) 0.063(8) 0.009(8) 0.016(8) 0.004(8)
C020 0.062(7) 0.049(7) 0.094(8) 0.012(7) 0.030(7) -0.004(7)
C021 0.074(8) 0.078(8) 0.088(8) 0.013(8) 0.046(7) 0.006(8)
C022 0.082(14) 0.116(17) 0.036(13) -0.002(12) -0.004(12) 0.026(14)
C027 0.096(16) 0.085(16) 0.092(16) -0.009(14) 0.028(14) -0.012(14)
C028 0.067(14) 0.086(16) 0.130(17) 0.001(15) 0.027(14) 0.003(13)
C02A 0.079(14) 0.057(14) 0.097(16) -0.017(12) 0.047(13) 0.013(12)
C02E 0.074(9) 0.129(11) 0.101(11) 0.002(10) 0.026(9) 0.004(10)
C00F 0.069(8) 0.102(9) 0.090(9) -0.001(9) 0.025(7) 0.007(8)
C00B 0.076(9) 0.108(11) 0.104(10) -0.002(10) 0.017(9) 0.004(10)
C00V 0.086(10) 0.121(12) 0.105(11) 0.004(11) 0.014(9) 0.002(11)
C01P 0.084(10) 0.135(12) 0.105(11) 0.006(11) 0.012(10) 0.000(11)
C01Z 0.078(10) 0.142(12) 0.105(11) 0.006(11) 0.022(9) 0.004(11)
C2 0.075(9) 0.100(10) 0.081(10) -0.019(9) 0.021(9) 0.001(9)

loop_
_atom_type_symbol
_atom_type_description
_atom_type_scat_dispersion_real
_atom_type_scat_dispersion_imag
_atom_type_scat_source
C C 0.0033 0.0016 'International Tables Vol C Tables 4.2.6.8 and 6.1.1.4'
H H 0.0000 0.0000 'International Tables Vol C Tables 4.2.6.8 and 6.1.1.4'
Br Br -0.2901 2.4595 'International Tables Vol C Tables 4.2.6.8 and 6.1.1.4'
N N 0.0061 0.0033 'International Tables Vol C Tables 4.2.6.8 and 6.1.1.4'
O O 0.0106 0.0060 'International Tables Vol C Tables 4.2.6.8 and 6.1.1.4'

loop_
_geom_angle_atom_site_label_1
_geom_angle_atom_site_label_2
_geom_angle_atom_site_label_3
_geom_angle
_geom_angle_site_symmetry_1
_geom_angle_site_symmetry_3
_geom_angle_publ_flag
C00K C003 Br01 122.6(18) . . ?
C010 C003 Br01 118(2) . . ?
C010 C003 C00K 119(2) . . ?
H00A C004 H00B 110.1 . . ?
C00X C004 H00A 112.6 . . ?
C00X C004 H00B 112.6 . . ?
N014 C004 H00A 112.6 . . ?
N014 C004 H00B 112.6 . . ?
N014 C004 C00X 95.5(18) . . ?
C006 O005 H005 110.4 . . ?
C00H C006 O005 122(2) . . ?
C00H C006 C00U 127(2) . . ?
C00U C006 O005 110.1(19) . . ?
O C007 C00W 121(2) . . ?
O C007 C020 119(2) . . ?
C00W C007 C020 120(2) . . ?
C00J C009 H009 117.8 . . ?
C00T C009 H009 117.8 . . ?
C00T C009 C00J 124(2) . . ?
H00I C00A H00L 111.3 . . ?
N00E C00A H00I 114.1 . . ?
N00E C00A H00L 114.1 . . ?
N00E C00A C017 87.1(18) . . ?
C017 C00A H00I 114.1 . . ?
C017 C00A H00L 114.1 . . ?
H00C C00C H00D 111.0 . . ?
C00X C00C H00C 113.7 . . ?
C00X C00C H00D 113.7 . . ?
N014 C00C H00C 113.7 . . ?
N014 C00C H00D 113.7 . . ?
N014 C00C C00X 89.5(16) . . ?
C007 O H 106.8 . . ?
C01F N00E C00A 87.3(18) . . ?
C01F N00E C01T 121(2) . . ?
C01T N00E C00A 113(2) . . ?
C00K C00G H00G 119.2 . . ?
C00K C00G C01D 122(2) . . ?
C01D C00G H00G 119.2 . . ?
C006 C00H C00R 115(2) . . ?
C006 C00H C015 127(2) . . ?
C00R C00H C015 118(2) . . ?
C01Q C00I H00N 116.4 . . ?
C01Q C00I C2 127(3) . . ?
C2 C00I H00N 116.4 . . ?
C009 C00J H00J 123.3 . . ?
C009 C00J C01G 113(3) . . ?
C01G C00J H00J 123.3 . . ?
C003 C00K H00K 118.5 . . ?
C00G C00K C003 123(2) . . ?
C00G C00K H00K 118.5 . . ?
C00W C00M H00M 118.7 . . ?
C012 C00M H00M 118.7 . . ?
C012 C00M C00W 123(2) . . ?
H00E C00N H00F 109.5 . . ?
H00E C00N H00H 109.5 . . ?
H00F C00N H00H 109.5 . . ?
C01C C00N H00E 109.5 . . ?
C01C C00N H00F 109.5 . . ?
C01C C00N H00H 109.5 . . ?
H00O C00O H00P 109.5 . . ?
H00O C00O H00Q 109.5 . . ?
H00P C00O H00Q 109.5 . . ?
C015 C00O H00O 109.5 . . ?
C015 C00O H00P 109.5 . . ?
C015 C00O H00Q 109.5 . . ?
C01S C00Q C00W 108.9(19) . . ?
C01V C00Q C00W 114(2) . . ?
C01V C00Q C01S 108(2) . . ?
C01V C00Q C02A 113(2) . . ?
C02A C00Q C00W 108(2) . . ?
C02A C00Q C01S 105(2) . . ?
C00H C00R H00R 119.0 . . ?
C01A C00R C00H 122(2) . . ?
C01A C00R H00R 119.0 . . ?
C009 C00T C011 123(2) . . ?
C009 C00T C01K 119(2) . . ?
C01K C00T C011 117(2) . . ?
C006 C00U C01H 129(2) . . ?
C006 C00U C01O 114(2) . . ?
C01H C00U C01O 116(2) . . ?
C007 C00W C00Q 119(2) . . ?
C00M C00W C007 118(2) . . ?
C00M C00W C00Q 123.2(19) . . ?
C004 C00X C00C 83.2(17) . . ?
C011 C00X C004 115(2) . . ?
C011 C00X C00C 110(2) . . ?
C011 C00X C01L 114(2) . . ?
C01L C00X C004 116.5(19) . . ?
C01L C00X C00C 114(2) . . ?
C003 C010 H010 120.2 . . ?
C003 C010 C01Y 120(2) . . ?
C01Y C010 H010 120.2 . . ?
O008 C011 C00T 113(2) . . ?
O008 C011 C00X 127(2) . . ?
C00X C011 C00T 120(2) . . ?
C00M C012 C016 121(2) . . ?
C00M C012 C01I 123(2) . . ?
C01I C012 C016 114(2) . . ?
C004 N014 C00C 86.4(16) . . ?
C004 N014 C016 117.7(17) . . ?
C016 N014 C00C 113.3(18) . . ?
C00O C015 C00H 109(2) . . ?
C01W C015 C00H 117(2) . . ?
C01W C015 C00O 106(2) . . ?
C01W C015 C022 108(2) . . ?
C022 C015 C00H 111(2) . . ?
C022 C015 C00O 107(2) . . ?
C012 C016 H016 109.9 . . ?
N014 C016 C012 106.9(18) . . ?
N014 C016 H016 109.9 . . ?
N014 C016 C01D 104.2(19) . . ?
C01D C016 C012 116(2) . . ?
C01D C016 H016 109.9 . . ?
C01F C017 C00A 81.3(18) . . ?
C01F C017 C021 119(2) . . ?
C021 C017 C00A 105(2) . . ?
C00F C017 C00A 115.3(19) . . ?
C00F C017 C01F 114(2) . . ?
C00F C017 C021 117(2) . . ?
C01Q C018 H018 118.4 . . ?
C01Q C018 C01X 123(3) . . ?
C01X C018 H018 118.4 . . ?
H01A C019 H01B 109.5 . . ?
H01A C019 H01C 109.5 . . ?
H01B C019 H01C 109.5 . . ?
C01C C019 H01A 109.5 . . ?
C01C C019 H01B 109.5 . . ?
C01C C019 H01C 109.5 . . ?
C00R C01A C01O 124(2) . . ?
C00R C01A C01T 122(2) . . ?
C01O C01A C01T 114(2) . . ?
C019 C01C C00N 109(2) . . ?
C019 C01C C020 109(2) . . ?
C020 C01C C00N 108(2) . . ?
C027 C01C C00N 112(2) . . ?
C027 C01C C019 106(2) . . ?
C027 C01C C020 112(2) . . ?
C00G C01D C016 119(2) . . ?
C01Y C01D C00G 115(2) . . ?
C01Y C01D C016 126(2) . . ?
H01O C01E H01P 109.5 . . ?
H01O C01E H01Q 109.5 . . ?
H01P C01E H01Q 109.5 . . ?
C01H C01E H01O 109.5 . . ?
C01H C01E H01P 109.5 . . ?
C01H C01E H01Q 109.5 . . ?
N00E C01F C017 97(2) . . ?
N00E C01F H01R 112.3 . . ?
N00E C01F H01S 112.3 . . ?
C017 C01F H01R 112.3 . . ?
C017 C01F H01S 112.3 . . ?
H01R C01F H01S 109.9 . . ?
C00J C01G H01G 115.3 . . ?
C01M C01G C00J 129(3) . . ?
C01M C01G H01G 115.3 . . ?
C00U C01H C01E 112(2) . . ?
C00U C01H C01R 112(2) . . ?
C00U C01H C028 121(2) . . ?
C01E C01H C01R 105(2) . . ?
C01E C01H C028 102(2) . . ?
C028 C01H C01R 103(2) . . ?
C012 C01I H01I 121.5 . . ?
C012 C01I C020 117(2) . . ?
C020 C01I H01I 121.5 . . ?
C00P C01J H01T 120.0 . . ?
C00P C01J C7 120.0 . . ?
C7 C01J H01T 120.0 . . ?
C01J C00P C021 119.5(16) . . ?
C026 C00P C01J 120.0 . . ?
C026 C00P C021 120.1(15) . . ?
C00P C026 H026 120.0 . . ?
C00L C026 C00P 120.0 . . ?
C00L C026 H026 120.0 . . ?
C026 C00L H00T 120.0 . . ?
C026 C00L C00Y 120.0 . . ?
C00Y C00L H00T 120.0 . . ?
C00L C00Y H00Y 120.0 . . ?
C7 C00Y C00L 120.0 . . ?
C7 C00Y H00Y 120.0 . . ?
C01J C7 H7 125.4 . . ?
C00Y C7 C01J 120.0 . . ?
C00Y C7 H7 112.3 . . ?
C00T C01K H01K 121.3 . . ?
C01M C01K C00T 117(2) . . ?
C01M C01K H01K 121.3 . . ?
C01B C01L C00X 119.3(15) . . ?
C01B C01L C02F 120.0 . . ?
C02F C01L C00X 120.7(15) . . ?
C01L C01B H01D 120.0 . . ?
C01L C01B C029 120.0 . . ?
C029 C01B H01D 120.0 . . ?
C01B C029 H029 120.0 . . ?
C00Z C029 C01B 120.0 . . ?
C00Z C029 H029 120.0 . . ?
C029 C00Z H00Z 120.0 . . ?
C029 C00Z C00S 120.0 . . ?
C00S C00Z H00Z 120.0 . . ?
C00Z C00S H00S 120.0 . . ?
C00Z C00S C02F 120.0 . . ?
C02F C00S H00S 120.0 . . ?
C01L C02F H02F 120.0 . . ?
C00S C02F C01L 120.0 . . ?
C00S C02F H02F 120.0 . . ?
C01G C01M C01K 116(3) . . ?
C01G C01M H01M 122.2 . . ?
C01K C01M H01M 122.2 . . ?
C00U C01O H01U 121.4 . . ?
C01A C01O C00U 117(2) . . ?
C01A C01O H01U 121.4 . . ?
C00I C01Q C018 116(2) . . ?
C00I C01Q C01T 125(2) . . ?
C018 C01Q C01T 119(2) . . ?
C01H C01R H01V 109.5 . . ?
C01H C01R H01W 109.5 . . ?
C01H C01R H01X 109.5 . . ?
H01V C01R H01W 109.5 . . ?
H01V C01R H01X 109.5 . . ?
H01W C01R H01X 109.5 . . ?
C00Q C01S H01E 109.5 . . ?
C00Q C01S H01F 109.5 . . ?
C00Q C01S H01H 109.5 . . ?
H01E C01S H01F 109.5 . . ?
H01E C01S H01H 109.5 . . ?
H01F C01S H01H 109.5 . . ?
N00E C01T C01A 113(2) . . ?
N00E C01T C01Q 115(2) . . ?
N00E C01T H01Z 106.0 . . ?
C01A C01T H01Z 106.0 . . ?
C01Q C01T C01A 110(2) . . ?
C01Q C01T H01Z 106.0 . . ?
C01X C01U Br02 122(2) . . ?
C01X C01U C2 128(3) . . ?
C2 C01U Br02 110(2) . . ?
C00Q C01V H01J 109.5 . . ?
C00Q C01V H01L 109.5 . . ?
C00Q C01V H01N 109.5 . . ?
H01J C01V H01L 109.5 . . ?
H01J C01V H01N 109.5 . . ?
H01L C01V H01N 109.5 . . ?
C015 C01W H01 109.5 . . ?
C015 C01W HA 109.5 . . ?
C015 C01W HB 109.5 . . ?
H01 C01W HA 109.5 . . ?
H01 C01W HB 109.5 . . ?
HA C01W HB 109.5 . . ?
C018 C01X H1 122.1 . . ?
C01U C01X C018 116(3) . . ?
C01U C01X H1 122.1 . . ?
C010 C01Y H01Y 119.1 . . ?
C01D C01Y C010 122(2) . . ?
C01D C01Y H01Y 119.1 . . ?
C007 C020 C01C 122(2) . . ?
C007 C020 C01I 119(2) . . ?
C01I C020 C01C 119(2) . . ?
C00P C021 C017 126(2) . . ?
O01N C021 C017 111(2) . . ?
O01N C021 C00P 122(2) . . ?
C015 C022 H02H 109.5 . . ?
C015 C022 H02I 109.2 . . ?
C015 C022 H02J 109.7 . . ?
H02H C022 H02I 109.5 . . ?
H02H C022 H02J 109.5 . . ?
H02I C022 H02J 109.5 . . ?
C01C C027 H02A 109.5 . . ?
C01C C027 H02B 109.5 . . ?
C01C C027 H02C 109.5 . . ?
H02A C027 H02B 109.5 . . ?
H02A C027 H02C 109.5 . . ?
H02B C027 H02C 109.5 . . ?
C01H C028 H02K 109.7 . . ?
C01H C028 H02L 109.3 . . ?
C01H C028 H02M 109.4 . . ?
H02K C028 H02L 109.5 . . ?
H02K C028 H02M 109.5 . . ?
H02L C028 H02M 109.5 . . ?
C00Q C02A H02D 109.5 . . ?
C00Q C02A H02E 109.5 . . ?
C00Q C02A H02G 109.5 . . ?
H02D C02A H02E 109.5 . . ?
H02D C02A H02G 109.5 . . ?
H02E C02A H02G 109.5 . . ?
C00F C02E H02N 120.0 . . ?
C00F C02E C01Z 120.0 . . ?
C01Z C02E H02N 120.0 . . ?
C02E C00F C017 123.1(16) . . ?
C02E C00F C00B 120.0 . . ?
C00B C00F C017 116.9(16) . . ?
C00F C00B H00U 120.0 . . ?
C00V C00B C00F 120.0 . . ?
C00V C00B H00U 120.0 . . ?
C00B C00V H00V 120.0 . . ?
C00B C00V C01P 120.0 . . ?
C01P C00V H00V 120.0 . . ?
C00V C01P H2 120.0 . . ?
C01Z C01P C00V 120.0 . . ?
C01Z C01P H2 120.0 . . ?
C02E C01Z H3 120.0 . . ?
C01P C01Z C02E 120.0 . . ?
C01P C01Z H3 120.0 . . ?
C00I C2 H2A 125.5 . . ?
C01U C2 C00I 109(3) . . ?
C01U C2 H2A 125.5 . . ?

loop_
_geom_bond_atom_site_label_1
_geom_bond_atom_site_label_2
_geom_bond_distance
_geom_bond_site_symmetry_2
_geom_bond_publ_flag
Br01 C003 1.90(2) . ?
Br02 C01U 1.99(3) . ?
C003 C00K 1.38(3) . ?
C003 C010 1.35(3) . ?
C004 H00A 0.9700 . ?
C004 H00B 0.9700 . ?
C004 C00X 1.52(3) . ?
C004 N014 1.47(3) . ?
O005 H005 0.8200 . ?
O005 C006 1.439(10) . ?
C006 C00H 1.37(3) . ?
C006 C00U 1.38(3) . ?
C007 O 1.35(3) . ?
C007 C00W 1.41(3) . ?
C007 C020 1.42(3) . ?
O008 C011 1.23(3) . ?
C009 H009 0.9300 . ?
C009 C00J 1.38(4) . ?
C009 C00T 1.37(3) . ?
C00A H00I 0.9700 . ?
C00A H00L 0.9700 . ?
C00A N00E 1.52(3) . ?
C00A C017 1.61(3) . ?
C00C H00C 0.9700 . ?
C00C H00D 0.9700 . ?
C00C C00X 1.59(3) . ?
C00C N014 1.56(3) . ?
O H 0.8200 . ?
N00E C01F 1.40(3) . ?
N00E C01T 1.41(3) . ?
C00G H00G 0.9300 . ?
C00G C00K 1.37(3) . ?
C00G C01D 1.43(3) . ?
C00H C00R 1.44(3) . ?
C00H C015 1.53(3) . ?
C00I H00N 0.9300 . ?
C00I C01Q 1.30(3) . ?
C00I C2 1.45(3) . ?
C00J H00J 0.9300 . ?
C00J C01G 1.37(3) . ?
C00K H00K 0.9300 . ?
C00M H00M 0.9300 . ?
C00M C00W 1.37(3) . ?
C00M C012 1.35(3) . ?
C00N H00E 0.9600 . ?
C00N H00F 0.9600 . ?
C00N H00H 0.9600 . ?
C00N C01C 1.62(4) . ?
C00O H00O 0.9600 . ?
C00O H00P 0.9600 . ?
C00O H00Q 0.9600 . ?
C00O C015 1.52(3) . ?
C00Q C00W 1.62(3) . ?
C00Q C01S 1.56(3) . ?
C00Q C01V 1.48(4) . ?
C00Q C02A 1.55(3) . ?
C00R H00R 0.9300 . ?
C00R C01A 1.33(3) . ?
C00T C011 1.497(10) . ?
C00T C01K 1.44(3) . ?
C00U C01H 1.47(3) . ?
C00U C01O 1.53(3) . ?
C00X C011 1.46(3) . ?
C00X C01L 1.50(3) . ?
C010 H010 0.9300 . ?
C010 C01Y 1.45(3) . ?
C012 C016 1.56(3) . ?
C012 C01I 1.36(3) . ?
N014 C016 1.48(3) . ?
C015 C01W 1.45(4) . ?
C015 C022 1.51(4) . ?
C016 H016 0.9800 . ?
C016 C01D 1.49(3) . ?
C017 C01F 1.48(3) . ?
C017 C021 1.56(3) . ?
C017 C00F 1.45(3) . ?
C018 H018 0.9300 . ?
C018 C01Q 1.37(3) . ?
C018 C01X 1.37(3) . ?
C019 H01A 0.9600 . ?
C019 H01B 0.9600 . ?
C019 H01C 0.9600 . ?
C019 C01C 1.52(3) . ?
C01A C01O 1.37(3) . ?
C01A C01T 1.55(3) . ?
C01C C020 1.58(3) . ?
C01C C027 1.50(4) . ?
C01D C01Y 1.42(3) . ?
C01E H01O 0.9600 . ?
C01E H01P 0.9600 . ?
C01E H01Q 0.9600 . ?
C01E C01H 1.49(3) . ?
C01F H01R 0.9700 . ?
C01F H01S 0.9700 . ?
C01G H01G 0.9300 . ?
C01G C01M 1.36(3) . ?
C01H C01R 1.59(3) . ?
C01H C028 1.50(3) . ?
C01I H01I 0.9300 . ?
C01I C020 1.45(3) . ?
C01J H01T 0.9300 . ?
C01J C00P 1.3900 . ?
C01J C7 1.3900 . ?
C00P C026 1.3900 . ?
C00P C021 1.45(3) . ?
C026 H026 0.9300 . ?
C026 C00L 1.3900 . ?
C00L H00T 0.9300 . ?
C00L C00Y 1.3900 . ?
C00Y H00Y 0.9300 . ?
C00Y C7 1.3900 . ?
C7 H7 0.8934 . ?
C01K H01K 0.9300 . ?
C01K C01M 1.44(3) . ?
C01L C01B 1.3900 . ?
C01L C02F 1.3900 . ?
C01B H01D 0.9300 . ?
C01B C029 1.3900 . ?
C029 H029 0.9300 . ?
C029 C00Z 1.3900 . ?
C00Z H00Z 0.9300 . ?
C00Z C00S 1.3900 . ?
C00S H00S 0.9300 . ?
C00S C02F 1.3900 . ?
C02F H02F 0.9300 . ?
C01M H01M 0.9300 . ?
O01N C021 1.31(3) . ?
C01O H01U 0.9300 . ?
C01Q C01T 1.52(3) . ?
C01R H01V 0.9600 . ?
C01R H01W 0.9600 . ?
C01R H01X 0.9600 . ?
C01S H01E 0.9600 . ?
C01S H01F 0.9600 . ?
C01S H01H 0.9600 . ?
C01T H01Z 0.9800 . ?
C01U C01X 1.35(4) . ?
C01U C2 1.38(4) . ?
C01V H01J 0.9600 . ?
C01V H01L 0.9600 . ?
C01V H01N 0.9600 . ?
C01W H01 0.9600 . ?
C01W HA 0.9600 . ?
C01W HB 0.9600 . ?
C01X H1 0.9300 . ?
C01Y H01Y 0.9300 . ?
C022 H02H 0.9600 . ?
C022 H02I 0.9600 . ?
C022 H02J 0.9600 . ?
C027 H02A 0.9600 . ?
C027 H02B 0.9600 . ?
C027 H02C 0.9600 . ?
C028 H02K 0.9598 . ?
C028 H02L 0.9600 . ?
C028 H02M 0.9601 . ?
C02A H02D 0.9600 . ?
C02A H02E 0.9600 . ?
C02A H02G 0.9600 . ?
C02E H02N 0.9300 . ?
C02E C00F 1.3900 . ?
C02E C01Z 1.3900 . ?
C00F C00B 1.3900 . ?
C00B H00U 0.9300 . ?
C00B C00V 1.3900 . ?
C00V H00V 0.9300 . ?
C00V C01P 1.3900 . ?
C01P H2 0.9300 . ?
C01P C01Z 1.3900 . ?
C01Z H3 0.9300 . ?
C2 H2A 0.9300 . ?

loop_
_geom_torsion_atom_site_label_1
_geom_torsion_atom_site_label_2
_geom_torsion_atom_site_label_3
_geom_torsion_atom_site_label_4
_geom_torsion
_geom_torsion_site_symmetry_1
_geom_torsion_site_symmetry_2
_geom_torsion_site_symmetry_3
_geom_torsion_site_symmetry_4
_geom_torsion_publ_flag
Br01 C003 C00K C00G -176.4(19) . . . . ?
Br01 C003 C010 C01Y 175.7(17) . . . . ?
Br02 C01U C01X C018 178(2) . . . . ?
Br02 C01U C2 C00I 180(2) . . . . ?
C003 C010 C01Y C01D -2(3) . . . . ?
C004 C00X C011 O008 128(3) . . . . ?
C004 C00X C011 C00T -56(3) . . . . ?
C004 C00X C01L C01B -37(3) . . . . ?
C004 C00X C01L C02F 143.8(17) . . . . ?
C004 N014 C016 C012 -170(2) . . . . ?
C004 N014 C016 C01D 67(3) . . . . ?
O005 C006 C00H C00R -173(2) . . . . ?
O005 C006 C00H C015 10(4) . . . . ?
O005 C006 C00U C01H -7(4) . . . . ?
O005 C006 C00U C01O 173.8(18) . . . . ?
C006 C00H C00R C01A -2(3) . . . . ?
C006 C00H C015 C00O -65(3) . . . . ?
C006 C00H C015 C01W 176(3) . . . . ?
C006 C00H C015 C022 52(3) . . . . ?
C006 C00U C01H C01E -52(4) . . . . ?
C006 C00U C01H C01R 66(4) . . . . ?
C006 C00U C01H C028 -172(3) . . . . ?
C006 C00U C01O C01A 2(3) . . . . ?
C009 C00J C01G C01M 3(4) . . . . ?
C009 C00T C011 O008 -19(3) . . . . ?
C009 C00T C011 C00X 164(2) . . . . ?
C009 C00T C01K C01M 7(3) . . . . ?
C00A N00E C01F C017 21(2) . . . . ?
C00A N00E C01T C01A 172.4(18) . . . . ?
C00A N00E C01T C01Q -60(3) . . . . ?
C00A C017 C01F N00E -20(2) . . . . ?
C00A C017 C021 C00P 51(3) . . . . ?
C00A C017 C021 O01N -124(2) . . . . ?
C00A C017 C00F C02E 30(3) . . . . ?
C00A C017 C00F C00B -152.9(17) . . . . ?
C00C C00X C011 O008 36(3) . . . . ?
C00C C00X C011 C00T -148(2) . . . . ?
C00C C00X C01L C01B 57(2) . . . . ?
C00C C00X C01L C02F -122.0(18) . . . . ?
C00C N014 C016 C012 -71(2) . . . . ?
C00C N014 C016 C01D 165.7(18) . . . . ?
O C007 C00W C00M -176(2) . . . . ?
O C007 C00W C00Q 5(4) . . . . ?
O C007 C020 C01C -4(4) . . . . ?
O C007 C020 C01I 175(2) . . . . ?
N00E C00A C017 C01F 18.3(18) . . . . ?
N00E C00A C017 C021 136(2) . . . . ?
N00E C00A C017 C00F -94(2) . . . . ?
C00G C01D C01Y C010 5(3) . . . . ?
C00H C006 C00U C01H 179(3) . . . . ?
C00H C006 C00U C01O 0(4) . . . . ?
C00H C00R C01A C01O 4(4) . . . . ?
C00H C00R C01A C01T -173(2) . . . . ?
C00I C01Q C01T N00E 135(3) . . . . ?
C00I C01Q C01T C01A -95(3) . . . . ?
C00J C009 C00T C011 -175(2) . . . . ?
C00J C009 C00T C01K -4(4) . . . . ?
C00J C01G C01M C01K 1(4) . . . . ?
C00K C003 C010 C01Y 0(4) . . . . ?
C00K C00G C01D C016 -177(2) . . . . ?
C00K C00G C01D C01Y -5(3) . . . . ?
C00M C012 C016 N014 -44(3) . . . . ?
C00M C012 C016 C01D 71(3) . . . . ?
C00M C012 C01I C020 3(4) . . . . ?
C00N C01C C020 C007 -61(3) . . . . ?
C00N C01C C020 C01I 121(3) . . . . ?
C00R C00H C015 C00O 118(3) . . . . ?
C00R C00H C015 C01W -1(3) . . . . ?
C00R C00H C015 C022 -125(2) . . . . ?
C00R C01A C01O C00U -4(4) . . . . ?
C00R C01A C01T N00E -136(2) . . . . ?
C00R C01A C01T C01Q 94(3) . . . . ?
C00T C009 C00J C01G -1(4) . . . . ?
C00T C01K C01M C01G -6(3) . . . . ?
C00U C006 C00H C00R 1(4) . . . . ?
C00U C006 C00H C015 -177(3) . . . . ?
C00W C007 C020 C01C 173(3) . . . . ?
C00W C007 C020 C01I -8(4) . . . . ?
C00W C00M C012 C016 -170(2) . . . . ?
C00W C00M C012 C01I -5(4) . . . . ?
C00X C004 N014 C00C 18.1(18) . . . . ?
C00X C004 N014 C016 133(2) . . . . ?
C00X C00C N014 C004 -17.3(17) . . . . ?
C00X C00C N014 C016 -136.0(18) . . . . ?
C00X C01L C01B C029 -179.5(19) . . . . ?
C00X C01L C02F C00S 179.5(19) . . . . ?
C010 C003 C00K C00G -1(4) . . . . ?
C011 C00T C01K C01M 179(2) . . . . ?
C011 C00X C01L C01B -175.0(16) . . . . ?
C011 C00X C01L C02F 6(3) . . . . ?
C012 C00M C00W C007 0(4) . . . . ?
C012 C00M C00W C00Q 179(2) . . . . ?
C012 C016 C01D C00G 92(3) . . . . ?
C012 C016 C01D C01Y -79(3) . . . . ?
C012 C01I C020 C007 4(4) . . . . ?
C012 C01I C020 C01C -178(2) . . . . ?
N014 C004 C00X C00C -17.8(18) . . . . ?
N014 C004 C00X C011 -127(2) . . . . ?
N014 C004 C00X C01L 95(2) . . . . ?
N014 C00C C00X C004 16.7(17) . . . . ?
N014 C00C C00X C011 131(2) . . . . ?
N014 C00C C00X C01L -99.3(19) . . . . ?
N014 C016 C01D C00G -151(2) . . . . ?
N014 C016 C01D C01Y 38(3) . . . . ?
C015 C00H C00R C01A 175(2) . . . . ?
C016 C012 C01I C020 169(2) . . . . ?
C016 C01D C01Y C010 176(2) . . . . ?
C017 C00A N00E C01F -19.2(19) . . . . ?
C017 C00A N00E C01T -142.2(19) . . . . ?
C017 C00F C00B C00V -177(2) . . . . ?
C018 C01Q C01T N00E -41(3) . . . . ?
C018 C01Q C01T C01A 89(3) . . . . ?
C019 C01C C020 C007 -179(3) . . . . ?
C019 C01C C020 C01I 2(4) . . . . ?
C01D C00G C00K C003 4(4) . . . . ?
C01F N00E C01T C01A 71(3) . . . . ?
C01F N00E C01T C01Q -161(2) . . . . ?
C01F C017 C021 C00P 139(3) . . . . ?
C01F C017 C021 O01N -36(4) . . . . ?
C01F C017 C00F C02E -62(3) . . . . ?
C01F C017 C00F C00B 116(2) . . . . ?
C01H C00U C01O C01A -177(2) . . . . ?
C01I C012 C016 N014 149(2) . . . . ?
C01I C012 C016 C01D -95(3) . . . . ?
C01J C00P C026 C00L 0.0 . . . . ?
C01J C00P C021 C017 18(3) . . . . ?
C01J C00P C021 O01N -167(2) . . . . ?
C00P C01J C7 C00Y 0.0 . . . . ?
C00P C026 C00L C00Y 0.0 . . . . ?
C026 C00P C021 C017 -169(2) . . . . ?
C026 C00P C021 O01N 5(3) . . . . ?
C026 C00L C00Y C7 0.0 . . . . ?
C00L C00Y C7 C01J 0.0 . . . . ?
C7 C01J C00P C026 0.0 . . . . ?
C7 C01J C00P C021 172(2) . . . . ?
C01K C00T C011 O008 170(2) . . . . ?
C01K C00T C011 C00X -7(3) . . . . ?
C01L C00X C011 O008 -94(3) . . . . ?
C01L C00X C011 C00T 83(3) . . . . ?
C01L C01B C029 C00Z 0.0 . . . . ?
C01B C01L C02F C00S 0.0 . . . . ?
C01B C029 C00Z C00S 0.0 . . . . ?
C029 C00Z C00S C02F 0.0 . . . . ?
C00Z C00S C02F C01L 0.0 . . . . ?
C02F C01L C01B C029 0.0 . . . . ?
C01O C00U C01H C01E 127(2) . . . . ?
C01O C00U C01H C01R -115(2) . . . . ?
C01O C00U C01H C028 7(4) . . . . ?
C01O C01A C01T N00E 47(3) . . . . ?
C01O C01A C01T C01Q -83(3) . . . . ?
C01Q C00I C2 C01U 9(4) . . . . ?
C01Q C018 C01X C01U -5(5) . . . . ?
C01S C00Q C00W C007 -179(2) . . . . ?
C01S C00Q C00W C00M 2(4) . . . . ?
C01T N00E C01F C017 137(2) . . . . ?
C01T C01A C01O C00U 173(2) . . . . ?
C01V C00Q C00W C007 61(3) . . . . ?
C01V C00Q C00W C00M -118(3) . . . . ?
C01X C018 C01Q C00I 5(4) . . . . ?
C01X C018 C01Q C01T -178(3) . . . . ?
C01X C01U C2 C00I -9(5) . . . . ?
C020 C007 C00W C00M 6(4) . . . . ?
C020 C007 C00W C00Q -173(2) . . . . ?
C021 C017 C01F N00E -123(2) . . . . ?
C021 C017 C00F C02E 153.8(19) . . . . ?
C021 C017 C00F C00B -29(3) . . . . ?
C021 C00P C026 C00L -172(2) . . . . ?
C027 C01C C020 C007 64(3) . . . . ?
C027 C01C C020 C01I -115(3) . . . . ?
C02A C00Q C00W C007 -65(3) . . . . ?
C02A C00Q C00W C00M 116(3) . . . . ?
C02E C00F C00B C00V 0.0 . . . . ?
C00F C017 C01F N00E 94(2) . . . . ?
C00F C017 C021 C00P -78(3) . . . . ?
C00F C017 C021 O01N 107(3) . . . . ?
C00F C02E C01Z C01P 0.0 . . . . ?
C00F C00B C00V C01P 0.0 . . . . ?
C00B C00V C01P C01Z 0.0 . . . . ?
C00V C01P C01Z C02E 0.0 . . . . ?
C01Z C02E C00F C017 177(2) . . . . ?
C01Z C02E C00F C00B 0.0 . . . . ?
C2 C00I C01Q C018 -8(5) . . . . ?
C2 C00I C01Q C01T 176(3) . . . . ?
C2 C01U C01X C018 8(5) . . . . ?
